data_1547841
loop_
_publ_author_name
'Xie, Jialin'
'Huang, Yuanqiong'
'Song, Hongjian'
'Liu, Yuxiu'
'Wang, Qingmin'

_publ_section_title
;
 Copper-Catalyzed Aerobic Oxidative [2 + 3] Cyclization/Aromatization
 Cascade Reaction: Atom-Economical Access to Tetrasubstituted
 4,5-Biscarbonyl Imidazoles.
;
_journal_issue 22
_journal_name_full 'Organic letters'
_journal_page_first 6056
_journal_page_last 6059
_journal_paper_doi 10.1021/acs.orglett.7b02767
_journal_volume 19
_journal_year 2017
_chemical_formula_moiety 'C23 H24 N2 O5'
_chemical_formula_sum 'C23 H24 N2 O5'
_chemical_formula_weight 408.44
_chemical_name_systematic
;
 ? 
;
_space_group_crystal_system triclinic
_space_group_IT_number 2
_space_group_name_Hall '-P 1'
_space_group_name_H-M_alt 'P -1'
_symmetry_space_group_name_Hall '-P 1'
_symmetry_space_group_name_H-M 'P -1'
_atom_sites_solution_hydrogens geom
_atom_sites_solution_primary direct
_audit_creation_date 2017-10-16
_audit_creation_method
;
Olex2 1.2
(compiled 2017.08.10 svn.r3458 for OlexSys, GUI svn.r5381)
;
_audit_update_record
;
????
;
_cell_angle_alpha 61.574(8)
_cell_angle_beta 78.040(13)
_cell_angle_gamma 87.766(14)
_cell_formula_units_Z 2
_cell_length_a 10.0991(16)
_cell_length_b 10.6816(13)
_cell_length_c 11.0208(11)
_cell_measurement_reflns_used 3044
_cell_measurement_temperature 133(2)
_cell_measurement_theta_max 27.5
_cell_measurement_theta_min 3.1
_cell_volume 1020.4(2)
_computing_cell_refinement 'CrystalClear-SM Expert 2.1 b42'
_computing_data_collection 'CrystalClear-SM Expert 2.1 b42 (Rigaku, 2015)'
_computing_data_reduction 'CrystalClear-SM Expert 2.1 b42'
_computing_molecular_graphics 'Olex2 (Dolomanov et al., 2009)'
_computing_publication_material 'Olex2 (Dolomanov et al., 2009)'
_computing_structure_refinement 'ShelXL (Sheldrick, 2015)'
_computing_structure_solution 'ShelXS (Sheldrick, 2008)'
_diffrn_ambient_temperature 133.15
_diffrn_detector_area_resol_mean 5.814
_diffrn_measured_fraction_theta_full 0.991
_diffrn_measured_fraction_theta_max 0.977
_diffrn_measurement_device_type 'Rigaku Xtalab P200'
_diffrn_measurement_method '\w scans'
_diffrn_radiation_monochromator confocal
_diffrn_radiation_type MoK\a
_diffrn_radiation_wavelength 0.71073
_diffrn_reflns_av_R_equivalents 0.0557
_diffrn_reflns_av_unetI/netI 0.0467
_diffrn_reflns_Laue_measured_fraction_full 0.991
_diffrn_reflns_Laue_measured_fraction_max 0.977
_diffrn_reflns_limit_h_max 12
_diffrn_reflns_limit_h_min -13
_diffrn_reflns_limit_k_max 13
_diffrn_reflns_limit_k_min -13
_diffrn_reflns_limit_l_max 14
_diffrn_reflns_limit_l_min -14
_diffrn_reflns_number 13101
_diffrn_reflns_point_group_measured_fraction_full 0.991
_diffrn_reflns_point_group_measured_fraction_max 0.977
_diffrn_reflns_theta_full 25.242
_diffrn_reflns_theta_max 27.584
_diffrn_reflns_theta_min 3.102
_exptl_absorpt_coefficient_mu 0.094
_exptl_absorpt_correction_T_max 0.9851
_exptl_absorpt_correction_T_min 0.9632
_exptl_absorpt_correction_type multi-scan
_exptl_absorpt_process_details 'REQAB (Rigaku, 1998)'
_exptl_crystal_colour colourless
_exptl_crystal_colour_primary colourless
_exptl_crystal_density_diffrn 1.329
_exptl_crystal_density_method "'not measured'"
_exptl_crystal_description prism
_exptl_crystal_F_000 432
_exptl_crystal_size_max 0.4
_exptl_crystal_size_mid 0.24
_exptl_crystal_size_min 0.16
_refine_diff_density_max 0.644
_refine_diff_density_min -0.252
_refine_diff_density_rms 0.070
_refine_ls_extinction_method none
_refine_ls_goodness_of_fit_ref 1.039
_refine_ls_hydrogen_treatment constr
_refine_ls_matrix_type full
_refine_ls_number_parameters 275
_refine_ls_number_reflns 4628
_refine_ls_number_restraints 0
_refine_ls_restrained_S_all 1.039
_refine_ls_R_factor_all 0.0619
_refine_ls_R_factor_gt 0.0550
_refine_ls_shift/su_max 0.001
_refine_ls_shift/su_mean 0.000
_refine_ls_structure_factor_coef Fsqd
_refine_ls_weighting_details 'w=1/[\s^2^(Fo^2^)+(0.0943P)^2^+0.3602P] where P=(Fo^2^+2Fc^2^)/3'
_refine_ls_weighting_scheme calc
_refine_ls_wR_factor_gt 0.1536
_refine_ls_wR_factor_ref 0.1608
_reflns_Friedel_coverage 0.000
_reflns_number_gt 3981
_reflns_number_total 4628
_reflns_threshold_expression 'I > 2\s(I)'
_cod_data_source_file ol7b02767_si_002.cif
_cod_data_source_block shelx
_cod_depositor_comments 'Adding full bibliography for 1547841.cif.'
_cod_database_code 1547841
_shelx_shelxl_version_number 2014/8
_shelx_space_group_comment
;
The symmetry employed for this shelxl refinement is uniquely defined
by the following loop, which should always be used as a source of
symmetry information in preference to the above space-group names.
They are only intended as comments.
;
_shelx_estimated_absorpt_t_max 0.985
_shelx_estimated_absorpt_t_min 0.963
_olex2_refinement_description
;
1. Fixed Uiso
 At 1.2 times of:
  All C(H) groups, All C(H,H) groups
 At 1.5 times of:
  All C(H,H,H) groups
2.a Secondary CH2 refined with riding coordinates:
 C18(H18A,H18B), C22(H22A,H22B)
2.b Aromatic/amide H refined with riding coordinates:
 C3(H3), C4(H4), C6(H6), C7(H7), C10(H10), C11(H11), C13(H13), C14(H14)
2.c Idealised Me refined as rotating group:
 C8(H8A,H8B,H8C), C15(H15A,H15B,H15C), C19(H19A,H19B,H19C), C23(H23A,H23B,H23C)
;
_olex2_submission_special_instructions 'No special instructions were received'

loop_
_space_group_symop_operation_xyz
'x, y, z'
'-x, -y, -z'

loop_
_atom_site_label
_atom_site_type_symbol
_atom_site_fract_x
_atom_site_fract_y
_atom_site_fract_z
_atom_site_U_iso_or_equiv
_atom_site_adp_type
_atom_site_occupancy
_atom_site_site_symmetry_order
_atom_site_calc_flag
_atom_site_refinement_flags_posn
O1 O 1.40689(11) 0.59010(13) 1.11518(12) 0.0290(3) Uani 1 1 d .
O2 O 0.75271(11) 0.96961(12) 0.59233(13) 0.0303(3) Uani 1 1 d .
O3 O 0.65630(13) 0.78268(16) 0.59393(17) 0.0430(3) Uani 1 1 d .
O4 O 0.86060(12) 0.70175(14) 0.42170(12) 0.0310(3) Uani 1 1 d .
O5 O 1.07846(11) 0.64707(14) 0.40663(12) 0.0311(3) Uani 1 1 d .
N1 N 1.07727(13) 0.66746(14) 0.65267(13) 0.0239(3) Uani 1 1 d .
N2 N 0.92916(13) 0.77218(14) 0.74788(13) 0.0234(3) Uani 1 1 d .
C1 C 1.04823(15) 0.70458(16) 0.75282(16) 0.0228(3) Uani 1 1 d .
C2 C 1.13484(15) 0.67573(16) 0.85398(16) 0.0231(3) Uani 1 1 d .
C3 C 1.27398(16) 0.66973(17) 0.80901(16) 0.0254(3) Uani 1 1 d .
H3 H 1.3085 0.6866 0.7151 0.031 Uiso 1 1 calc R
C4 C 1.36167(16) 0.63995(17) 0.89802(17) 0.0262(3) Uani 1 1 d .
H4 H 1.4559 0.6370 0.8654 0.031 Uiso 1 1 calc R
C5 C 1.31193(15) 0.61408(16) 1.03649(16) 0.0225(3) Uani 1 1 d .
C6 C 1.17336(15) 0.61566(16) 1.08488(16) 0.0240(3) Uani 1 1 d .
H6 H 1.1388 0.5960 1.1796 0.029 Uiso 1 1 calc R
C7 C 1.08625(15) 0.64614(16) 0.99357(16) 0.0241(3) Uani 1 1 d .
H7 H 0.9917 0.6469 1.0268 0.029 Uiso 1 1 calc R
C8 C 1.36046(17) 0.5690(2) 1.25602(17) 0.0319(4) Uani 1 1 d .
H8A H 1.3135 0.6522 1.2529 0.048 Uiso 1 1 calc GR
H8B H 1.4383 0.5569 1.3001 0.048 Uiso 1 1 calc GR
H8C H 1.2979 0.4835 1.3114 0.048 Uiso 1 1 calc GR
C9 C 0.86572(15) 0.83215(16) 0.83631(15) 0.0223(3) Uani 1 1 d .
C10 C 0.92839(16) 0.95039(17) 0.82724(16) 0.0258(3) Uani 1 1 d .
H10 H 1.0131 0.9913 0.7638 0.031 Uiso 1 1 calc R
C11 C 0.86599(16) 1.00808(17) 0.91169(17) 0.0273(3) Uani 1 1 d .
H11 H 0.9092 1.0883 0.9067 0.033 Uiso 1 1 calc R
C12 C 0.74074(16) 0.95042(17) 1.00403(16) 0.0262(3) Uani 1 1 d .
C13 C 0.67895(16) 0.83364(17) 1.00877(16) 0.0264(3) Uani 1 1 d .
H13 H 0.5927 0.7946 1.0695 0.032 Uiso 1 1 calc R
C14 C 0.74095(15) 0.77277(16) 0.92628(16) 0.0248(3) Uani 1 1 d .
H14 H 0.6985 0.6920 0.9316 0.030 Uiso 1 1 calc R
C15 C 0.6754(2) 1.0115(2) 1.0988(2) 0.0374(4) Uani 1 1 d .
H15A H 0.5872 1.0453 1.0776 0.056 Uiso 1 1 calc GR
H15B H 0.7340 1.0914 1.0825 0.056 Uiso 1 1 calc GR
H15C H 0.6627 0.9374 1.1978 0.056 Uiso 1 1 calc GR
C16 C 0.87884(16) 0.77271(17) 0.64006(16) 0.0244(3) Uani 1 1 d .
C17 C 0.75057(16) 0.83939(18) 0.60495(17) 0.0282(3) Uani 1 1 d .
C18 C 0.62514(17) 1.03791(19) 0.58137(19) 0.0315(4) Uani 1 1 d .
H18A H 0.5489 0.9688 0.6497 0.038 Uiso 1 1 calc R
H18B H 0.6088 1.0748 0.4850 0.038 Uiso 1 1 calc R
C19 C 0.63677(18) 1.15803(19) 0.6134(2) 0.0352(4) Uani 1 1 d .
H19A H 0.6466 1.1194 0.7113 0.053 Uiso 1 1 calc GR
H19B H 0.5550 1.2112 0.6007 0.053 Uiso 1 1 calc GR
H19C H 0.7164 1.2220 0.5493 0.053 Uiso 1 1 calc GR
C20 C 0.97319(15) 0.70809(16) 0.58285(16) 0.0233(3) Uani 1 1 d .
C21 C 0.97900(15) 0.68239(16) 0.46091(15) 0.0232(3) Uani 1 1 d .
C22 C 0.84697(17) 0.6636(2) 0.31447(17) 0.0304(4) Uani 1 1 d .
H22A H 0.9165 0.5975 0.3089 0.036 Uiso 1 1 calc R
H22B H 0.8595 0.7501 0.2210 0.036 Uiso 1 1 calc R
C23 C 0.70789(17) 0.5933(2) 0.35514(19) 0.0335(4) Uani 1 1 d .
H23A H 0.6995 0.5032 0.4434 0.050 Uiso 1 1 calc GR
H23B H 0.6929 0.5743 0.2802 0.050 Uiso 1 1 calc GR
H23C H 0.6401 0.6563 0.3685 0.050 Uiso 1 1 calc GR

loop_
_atom_site_aniso_label
_atom_site_aniso_U_11
_atom_site_aniso_U_22
_atom_site_aniso_U_33
_atom_site_aniso_U_23
_atom_site_aniso_U_13
_atom_site_aniso_U_12
O1 0.0221(5) 0.0427(7) 0.0288(6) -0.0214(5) -0.0084(4) 0.0054(5)
O2 0.0270(6) 0.0308(6) 0.0396(6) -0.0202(5) -0.0121(5) 0.0055(5)
O3 0.0316(7) 0.0505(8) 0.0705(9) -0.0446(8) -0.0192(6) 0.0076(6)
O4 0.0291(6) 0.0469(7) 0.0338(6) -0.0305(6) -0.0137(5) 0.0125(5)
O5 0.0250(6) 0.0457(7) 0.0347(6) -0.0291(6) -0.0059(5) 0.0041(5)
N1 0.0234(6) 0.0278(6) 0.0257(6) -0.0169(5) -0.0054(5) 0.0021(5)
N2 0.0225(6) 0.0284(6) 0.0265(6) -0.0185(5) -0.0067(5) 0.0030(5)
C1 0.0222(7) 0.0254(7) 0.0238(7) -0.0142(6) -0.0044(5) 0.0013(5)
C2 0.0236(7) 0.0244(7) 0.0273(7) -0.0163(6) -0.0078(6) 0.0024(6)
C3 0.0264(8) 0.0295(8) 0.0253(7) -0.0177(6) -0.0041(6) 0.0032(6)
C4 0.0212(7) 0.0317(8) 0.0307(8) -0.0193(7) -0.0051(6) 0.0050(6)
C5 0.0216(7) 0.0234(7) 0.0273(7) -0.0154(6) -0.0074(6) 0.0032(5)
C6 0.0240(7) 0.0275(7) 0.0240(7) -0.0154(6) -0.0044(6) 0.0009(6)
C7 0.0205(7) 0.0277(7) 0.0275(7) -0.0162(6) -0.0046(6) 0.0020(6)
C8 0.0276(8) 0.0455(10) 0.0291(8) -0.0219(7) -0.0090(6) 0.0018(7)
C9 0.0240(7) 0.0258(7) 0.0240(7) -0.0167(6) -0.0072(5) 0.0052(6)
C10 0.0230(7) 0.0288(8) 0.0288(7) -0.0171(6) -0.0034(6) -0.0006(6)
C11 0.0293(8) 0.0264(8) 0.0314(8) -0.0180(6) -0.0058(6) 0.0000(6)
C12 0.0290(8) 0.0264(7) 0.0264(7) -0.0156(6) -0.0058(6) 0.0059(6)
C13 0.0236(7) 0.0277(7) 0.0267(7) -0.0135(6) -0.0019(6) 0.0009(6)
C14 0.0247(7) 0.0253(7) 0.0284(7) -0.0152(6) -0.0071(6) 0.0002(6)
C15 0.0411(10) 0.0355(9) 0.0398(9) -0.0261(8) 0.0036(8) 0.0029(7)
C16 0.0253(7) 0.0291(7) 0.0265(7) -0.0186(6) -0.0075(6) 0.0024(6)
C17 0.0276(8) 0.0370(9) 0.0313(8) -0.0242(7) -0.0097(6) 0.0060(6)
C18 0.0275(8) 0.0339(9) 0.0396(9) -0.0209(7) -0.0128(7) 0.0091(7)
C19 0.0297(8) 0.0343(9) 0.0439(10) -0.0225(8) -0.0034(7) 0.0028(7)
C20 0.0230(7) 0.0258(7) 0.0258(7) -0.0158(6) -0.0062(6) 0.0022(6)
C21 0.0246(7) 0.0243(7) 0.0240(7) -0.0140(6) -0.0054(6) 0.0014(6)
C22 0.0302(8) 0.0448(9) 0.0290(8) -0.0260(7) -0.0119(6) 0.0066(7)
C23 0.0323(9) 0.0403(9) 0.0367(9) -0.0250(8) -0.0089(7) 0.0032(7)

loop_
_atom_type_symbol
_atom_type_description
_atom_type_scat_dispersion_real
_atom_type_scat_dispersion_imag
_atom_type_scat_source
C C 0.0033 0.0016 'International Tables Vol C Tables 4.2.6.8 and 6.1.1.4'
H H 0.0000 0.0000 'International Tables Vol C Tables 4.2.6.8 and 6.1.1.4'
N N 0.0061 0.0033 'International Tables Vol C Tables 4.2.6.8 and 6.1.1.4'
O O 0.0106 0.0060 'International Tables Vol C Tables 4.2.6.8 and 6.1.1.4'

loop_
_geom_angle_atom_site_label_1
_geom_angle_atom_site_label_2
_geom_angle_atom_site_label_3
_geom_angle
C5 O1 C8 117.23(12)
C17 O2 C18 115.81(12)
C21 O4 C22 117.14(12)
C1 N1 C20 106.17(13)
C1 N2 C9 127.82(13)
C1 N2 C16 107.06(13)
C16 N2 C9 125.12(13)
N1 C1 N2 111.00(13)
N1 C1 C2 122.85(14)
N2 C1 C2 126.15(13)
C3 C2 C1 117.54(13)
C7 C2 C1 124.17(14)
C7 C2 C3 118.19(14)
C2 C3 H3 119.4
C4 C3 C2 121.29(14)
C4 C3 H3 119.4
C3 C4 H4 120.1
C3 C4 C5 119.84(14)
C5 C4 H4 120.1
O1 C5 C4 115.57(13)
O1 C5 C6 124.48(13)
C6 C5 C4 119.95(14)
C5 C6 H6 120.3
C7 C6 C5 119.46(14)
C7 C6 H6 120.3
C2 C7 H7 119.4
C6 C7 C2 121.23(14)
C6 C7 H7 119.4
O1 C8 H8A 109.5
O1 C8 H8B 109.5
O1 C8 H8C 109.5
H8A C8 H8B 109.5
H8A C8 H8C 109.5
H8B C8 H8C 109.5
C10 C9 N2 119.63(14)
C14 C9 N2 119.21(13)
C14 C9 C10 121.13(14)
C9 C10 H10 120.4
C11 C10 C9 119.20(14)
C11 C10 H10 120.4
C10 C11 H11 119.4
C10 C11 C12 121.14(14)
C12 C11 H11 119.4
C11 C12 C15 120.72(15)
C13 C12 C11 118.40(14)
C13 C12 C15 120.87(15)
C12 C13 H13 119.3
C12 C13 C14 121.34(14)
C14 C13 H13 119.3
C9 C14 C13 118.77(14)
C9 C14 H14 120.6
C13 C14 H14 120.6
C12 C15 H15A 109.5
C12 C15 H15B 109.5
C12 C15 H15C 109.5
H15A C15 H15B 109.5
H15A C15 H15C 109.5
H15B C15 H15C 109.5
N2 C16 C17 121.15(13)
C20 C16 N2 105.08(13)
C20 C16 C17 133.72(14)
O2 C17 C16 110.08(13)
O3 C17 O2 124.66(16)
O3 C17 C16 125.22(16)
O2 C18 H18A 110.3
O2 C18 H18B 110.3
O2 C18 C19 106.88(13)
H18A C18 H18B 108.6
C19 C18 H18A 110.3
C19 C18 H18B 110.3
C18 C19 H19A 109.5
C18 C19 H19B 109.5
C18 C19 H19C 109.5
H19A C19 H19B 109.5
H19A C19 H19C 109.5
H19B C19 H19C 109.5
N1 C20 C16 110.65(13)
N1 C20 C21 118.64(13)
C16 C20 C21 130.68(14)
O4 C21 C20 111.37(13)
O5 C21 O4 125.03(14)
O5 C21 C20 123.60(14)
O4 C22 H22A 110.2
O4 C22 H22B 110.2
O4 C22 C23 107.75(13)
H22A C22 H22B 108.5
C23 C22 H22A 110.2
C23 C22 H22B 110.2
C22 C23 H23A 109.5
C22 C23 H23B 109.5
C22 C23 H23C 109.5
H23A C23 H23B 109.5
H23A C23 H23C 109.5
H23B C23 H23C 109.5

loop_
_geom_bond_atom_site_label_1
_geom_bond_atom_site_label_2
_geom_bond_distance
O1 C5 1.3606(18)
O1 C8 1.4331(19)
O2 C17 1.331(2)
O2 C18 1.454(2)
O3 C17 1.205(2)
O4 C21 1.3301(18)
O4 C22 1.4532(18)
O5 C21 1.2023(19)
N1 C1 1.3171(19)
N1 C20 1.3663(19)
N2 C1 1.376(2)
N2 C9 1.4401(19)
N2 C16 1.3834(19)
C1 C2 1.469(2)
C2 C3 1.400(2)
C2 C7 1.394(2)
C3 H3 0.9500
C3 C4 1.374(2)
C4 H4 0.9500
C4 C5 1.396(2)
C5 C6 1.393(2)
C6 H6 0.9500
C6 C7 1.388(2)
C7 H7 0.9500
C8 H8A 0.9800
C8 H8B 0.9800
C8 H8C 0.9800
C9 C10 1.386(2)
C9 C14 1.385(2)
C10 H10 0.9500
C10 C11 1.384(2)
C11 H11 0.9500
C11 C12 1.395(2)
C12 C13 1.390(2)
C12 C15 1.510(2)
C13 H13 0.9500
C13 C14 1.391(2)
C14 H14 0.9500
C15 H15A 0.9800
C15 H15B 0.9800
C15 H15C 0.9800
C16 C17 1.486(2)
C16 C20 1.377(2)
C18 H18A 0.9900
C18 H18B 0.9900
C18 C19 1.499(2)
C19 H19A 0.9800
C19 H19B 0.9800
C19 H19C 0.9800
C20 C21 1.484(2)
C22 H22A 0.9900
C22 H22B 0.9900
C22 C23 1.496(2)
C23 H23A 0.9800
C23 H23B 0.9800
C23 H23C 0.9800

loop_
_geom_torsion_atom_site_label_1
_geom_torsion_atom_site_label_2
_geom_torsion_atom_site_label_3
_geom_torsion_atom_site_label_4
_geom_torsion
O1 C5 C6 C7 177.81(14)
N1 C1 C2 C3 29.1(2)
N1 C1 C2 C7 -147.11(16)
N1 C20 C21 O4 167.98(13)
N1 C20 C21 O5 -11.3(2)
N2 C1 C2 C3 -150.72(15)
N2 C1 C2 C7 33.1(2)
N2 C9 C10 C11 179.39(14)
N2 C9 C14 C13 -178.45(13)
N2 C16 C17 O2 49.0(2)
N2 C16 C17 O3 -128.73(19)
N2 C16 C20 N1 0.63(17)
N2 C16 C20 C21 -177.29(15)
C1 N1 C20 C16 0.60(17)
C1 N1 C20 C21 178.81(13)
C1 N2 C9 C10 67.0(2)
C1 N2 C9 C14 -114.82(17)
C1 N2 C16 C17 -179.44(14)
C1 N2 C16 C20 -1.57(16)
C1 C2 C3 C4 -178.44(14)
C1 C2 C7 C6 178.08(14)
C2 C3 C4 C5 0.4(2)
C3 C2 C7 C6 1.9(2)
C3 C4 C5 O1 -177.98(14)
C3 C4 C5 C6 1.3(2)
C4 C5 C6 C7 -1.4(2)
C5 C6 C7 C2 -0.2(2)
C7 C2 C3 C4 -2.0(2)
C8 O1 C5 C4 177.47(14)
C8 O1 C5 C6 -1.8(2)
C9 N2 C1 N1 -178.01(14)
C9 N2 C1 C2 1.8(2)
C9 N2 C16 C17 0.6(2)
C9 N2 C16 C20 178.50(14)
C9 C10 C11 C12 -0.8(2)
C10 C9 C14 C13 -0.3(2)
C10 C11 C12 C13 -0.5(2)
C10 C11 C12 C15 178.21(16)
C11 C12 C13 C14 1.5(2)
C12 C13 C14 C9 -1.1(2)
C14 C9 C10 C11 1.2(2)
C15 C12 C13 C14 -177.23(15)
C16 N2 C1 N1 2.06(17)
C16 N2 C1 C2 -178.11(14)
C16 N2 C9 C10 -113.11(17)
C16 N2 C9 C14 65.1(2)
C16 C20 C21 O4 -14.2(2)
C16 C20 C21 O5 166.54(16)
C17 O2 C18 C19 162.72(14)
C17 C16 C20 N1 178.12(16)
C17 C16 C20 C21 0.2(3)
C18 O2 C17 O3 7.6(2)
C18 O2 C17 C16 -170.17(13)
C20 N1 C1 N2 -1.63(17)
C20 N1 C1 C2 178.52(13)
C20 C16 C17 O2 -128.12(18)
C20 C16 C17 O3 54.1(3)
C21 O4 C22 C23 139.93(15)
C22 O4 C21 O5 6.4(2)
C22 O4 C21 C20 -172.82(13)
